data_4500326
loop_
_publ_author_name
'Sarma, Rupam'
'Deka, Himangshu'
'Boudalis, Athanassios K.'
'Baruah, Jubaraj B.'

_publ_section_title
;
 Coordination Polymers of Lanthanide(III): Toward Encapsulation of
 Well-Defined Assembly of Guest Molecules
;
_journal_issue 2
_journal_name_full 'Crystal Growth &amp; Design'
_journal_page_first 547
_journal_paper_doi 10.1021/cg101432k
_journal_volume 11
_journal_year 2011
_chemical_formula_sum 'C38 H33 Eu N2 O12'
_chemical_formula_weight 861.62
_chemical_name_systematic
; 
 ? 
;
_space_group_IT_number 56
_symmetry_cell_setting orthorhombic
_symmetry_space_group_name_Hall '-P 2ab 2ac'
_symmetry_space_group_name_H-M 'P c c n'
_atom_sites_solution_hydrogens geom
_atom_sites_solution_primary direct
_atom_sites_solution_secondary difmap
_audit_creation_method SHELXL-97
_cell_angle_alpha 90.00
_cell_angle_beta 90.00
_cell_angle_gamma 90.00
_cell_formula_units_Z 4
_cell_length_a 17.7412(8)
_cell_length_b 19.8116(7)
_cell_length_c 10.0546(3)
_cell_measurement_reflns_used 2630
_cell_measurement_temperature 296(2)
_cell_measurement_theta_max 26.00
_cell_measurement_theta_min 3.11
_cell_volume 3534.0(2)
_computing_structure_refinement 'SHELXL-97 (Sheldrick, 1997)'
_computing_structure_solution 'SHELXS-97 (Sheldrick, 1990)'
_diffrn_ambient_temperature 296(2)
_diffrn_measured_fraction_theta_full 0.997
_diffrn_measured_fraction_theta_max 0.997
_diffrn_radiation_monochromator graphite
_diffrn_radiation_source 'fine-focus sealed tube'
_diffrn_radiation_type MoK\a
_diffrn_radiation_wavelength 0.71073
_diffrn_reflns_av_R_equivalents 0.0827
_diffrn_reflns_av_sigmaI/netI 0.0399
_diffrn_reflns_limit_h_max 21
_diffrn_reflns_limit_h_min -18
_diffrn_reflns_limit_k_max 24
_diffrn_reflns_limit_k_min -23
_diffrn_reflns_limit_l_max 12
_diffrn_reflns_limit_l_min -12
_diffrn_reflns_number 29134
_diffrn_reflns_theta_full 26.00
_diffrn_reflns_theta_max 26.00
_diffrn_reflns_theta_min 2.55
_exptl_absorpt_coefficient_mu 1.843
_exptl_absorpt_correction_T_max 0.7524
_exptl_absorpt_correction_T_min 0.6451
_exptl_absorpt_correction_type multi-scan
_exptl_absorpt_process_details SADABS
_exptl_crystal_colour colorless
_exptl_crystal_density_diffrn 1.619
_exptl_crystal_density_method 'not measured'
_exptl_crystal_description block
_exptl_crystal_F_000 1736
_exptl_crystal_size_max 0.21
_exptl_crystal_size_mid 0.16
_exptl_crystal_size_min 0.14
_refine_diff_density_max 0.790
_refine_diff_density_min -0.460
_refine_diff_density_rms 0.077
_refine_ls_extinction_method none
_refine_ls_goodness_of_fit_ref 1.024
_refine_ls_hydrogen_treatment mixed
_refine_ls_matrix_type full
_refine_ls_number_parameters 248
_refine_ls_number_reflns 3473
_refine_ls_number_restraints 0
_refine_ls_restrained_S_all 1.024
_refine_ls_R_factor_all 0.0493
_refine_ls_R_factor_gt 0.0266
_refine_ls_shift/su_max 0.001
_refine_ls_shift/su_mean 0.000
_refine_ls_structure_factor_coef Fsqd
_refine_ls_weighting_details 'calc w=1/[\s^2^(Fo^2^)+(0.0135P)^2^+2.7822P] where P=(Fo^2^+2Fc^2^)/3'
_refine_ls_weighting_scheme calc
_refine_ls_wR_factor_gt 0.0513
_refine_ls_wR_factor_ref 0.0579
_reflns_number_gt 2391
_reflns_number_total 3473
_reflns_threshold_expression >2sigma(I)
_cod_data_source_file cg101432k_si_006.cif
_cod_data_source_block eu1
_cod_depositor_comments
;
The following automatic conversions were performed:

'_symmetry_cell_setting' value 'Orthorhombic' changed to
'orthorhombic' according to
/home/saulius/struct/CIF-dictionaries/cif_core.dic dictionary named
'cif_core.dic' version 2.4.1 from
2010-06-29.

'_exptl_absorpt_correction_type' value 'Multi-scan'
changed to 'multi-scan' according to
/home/saulius/struct/CIF-dictionaries/cif_core.dic dictionary named
'cif_core.dic' version 2.4.1 from 2010-06-29.

Automatic conversion script
Id: cif_fix_values 1715 2011-07-08 13:25:40Z adriana 
;
_cod_original_sg_symbol_H-M Pccn
_cod_database_code 4500326

loop_
_symmetry_equiv_pos_as_xyz
'x, y, z'
'-x+1/2, -y+1/2, z'
'-x, y+1/2, -z+1/2'
'x+1/2, -y, -z+1/2'
'-x, -y, -z'
'x-1/2, y-1/2, -z'
'x, -y-1/2, z-1/2'
'-x-1/2, y, z-1/2'

loop_
_atom_site_label
_atom_site_type_symbol
_atom_site_fract_x
_atom_site_fract_y
_atom_site_fract_z
_atom_site_U_iso_or_equiv
_atom_site_adp_type
_atom_site_occupancy
_atom_site_symmetry_multiplicity
_atom_site_calc_flag
_atom_site_refinement_flags
Eu1 Eu 0.2500 0.2500 0.468408(19) 0.02311(7) Uani 1 2 d S
O1 O 0.19754(15) 0.15958(12) 0.3429(2) 0.0426(6) Uani 1 1 d .
O4 O 0.14386(14) 0.30597(11) 0.3508(2) 0.0343(6) Uani 1 1 d .
O3 O 0.96143(17) 0.03968(14) 0.4343(3) 0.0591(8) Uani 1 1 d .
H3A H 0.9855 0.0153 0.4848 0.089 Uiso 0.50 1 calc PR
O2 O 1.0361(2) 0.11784(16) 0.5192(3) 0.0694(9) Uani 1 1 d .
N1 N 0.10342(15) 0.35915(13) 0.3907(3) 0.0290(6) Uani 1 1 d .
C1 C 0.20427(19) 0.13590(16) 0.2280(3) 0.0281(7) Uani 1 1 d .
C2 C 0.1923(2) 0.06180(16) 0.2064(3) 0.0315(8) Uani 1 1 d .
C6 C 0.1412(3) -0.0457(2) 0.2683(5) 0.0586(12) Uani 1 1 d .
H6 H 0.1143 -0.0721 0.3284 0.070 Uiso 1 1 calc R
C7 C 0.1540(2) 0.02241(19) 0.2958(4) 0.0440(10) Uani 1 1 d .
H7 H 0.1365 0.0411 0.3748 0.053 Uiso 1 1 calc R
C3 C 0.2191(2) 0.03255(19) 0.0888(4) 0.0444(10) Uani 1 1 d .
H3 H 0.2445 0.0589 0.0267 0.053 Uiso 1 1 calc R
C4 C 0.2079(3) -0.0353(2) 0.0646(5) 0.0600(12) Uani 1 1 d .
H4 H 0.2275 -0.0549 -0.0120 0.072 Uiso 1 1 calc R
C5 C 0.1680(3) -0.0738(2) 0.1536(5) 0.0618(13) Uani 1 1 d .
H5 H 0.1592 -0.1192 0.1357 0.074 Uiso 1 1 calc R
C8 C 0.9847(3) 0.1006(2) 0.4454(4) 0.0472(11) Uani 1 1 d .
C9 C 0.9451(2) 0.1507(2) 0.3580(4) 0.0477(10) Uani 1 1 d .
C10 C 0.9811(3) 0.2099(2) 0.3214(4) 0.0572(12) Uani 1 1 d .
H10 H 1.0287 0.2195 0.3552 0.069 Uiso 1 1 calc R
C13 C 0.8386(3) 0.1830(3) 0.2243(7) 0.0932(19) Uani 1 1 d .
H13 H 0.7903 0.1744 0.1928 0.112 Uiso 1 1 calc R
C14 C 0.8731(3) 0.1378(2) 0.3084(5) 0.0672(14) Uani 1 1 d .
H14 H 0.8483 0.0983 0.3325 0.081 Uiso 1 1 calc R
C11 C 0.9473(3) 0.2547(3) 0.2354(5) 0.0712(13) Uani 1 1 d .
H11 H 0.9722 0.2939 0.2101 0.085 Uiso 1 1 calc R
C12 C 0.8759(3) 0.2410(3) 0.1868(6) 0.0885(17) Uani 1 1 d .
H12 H 0.8530 0.2711 0.1285 0.106 Uiso 1 1 calc R
C17 C 0.02103(19) 0.47020(16) 0.4761(3) 0.0298(8) Uani 1 1 d .
C15 C 0.0624(2) 0.35512(18) 0.5029(3) 0.0372(9) Uani 1 1 d .
H15 H 0.0614 0.3151 0.5513 0.045 Uiso 1 1 calc R
C19 C 0.1021(2) 0.41571(18) 0.3174(3) 0.0383(9) Uani 1 1 d .
H19 H 0.1292 0.4175 0.2382 0.046 Uiso 1 1 calc R
C18 C 0.0616(2) 0.47069(18) 0.3577(4) 0.0415(9) Uani 1 1 d .
H18 H 0.0612 0.5092 0.3049 0.050 Uiso 1 1 calc R
C16 C 0.0221(2) 0.41008(18) 0.5462(4) 0.0387(9) Uani 1 1 d .
H16 H -0.0053 0.4068 0.6249 0.046 Uiso 1 1 calc R
O6 O 0.13242(15) 0.21566(14) 0.5799(3) 0.0341(6) Uani 1 1 d .
O5 O 0.21970(15) 0.17027(12) 0.1281(2) 0.0425(7) Uani 1 1 d .
H6A H 0.132(2) 0.2139(19) 0.658(4) 0.038(12) Uiso 1 1 d .
H6B H 0.104(2) 0.1843(19) 0.553(4) 0.037(11) Uiso 1 1 d .

loop_
_atom_site_aniso_label
_atom_site_aniso_U_11
_atom_site_aniso_U_22
_atom_site_aniso_U_33
_atom_site_aniso_U_23
_atom_site_aniso_U_13
_atom_site_aniso_U_12
Eu1 0.03197(13) 0.01912(11) 0.01824(11) 0.000 0.000 0.00210(13)
O1 0.0510(17) 0.0373(14) 0.0395(14) -0.0161(12) 0.0028(13) -0.0076(13)
O4 0.0422(15) 0.0316(13) 0.0291(12) -0.0016(11) 0.0003(11) 0.0164(12)
O3 0.071(2) 0.0442(17) 0.0621(19) -0.0048(14) -0.0126(16) -0.0187(15)
O2 0.090(3) 0.0563(19) 0.061(2) -0.0020(16) -0.0202(18) -0.0324(18)
N1 0.0322(17) 0.0287(16) 0.0262(15) -0.0016(12) -0.0026(12) 0.0059(13)
C1 0.0265(19) 0.0272(18) 0.0307(17) 0.0013(16) -0.0012(15) -0.0015(15)
C2 0.037(2) 0.0253(18) 0.0325(19) 0.0009(15) -0.0020(16) -0.0025(16)
C6 0.075(3) 0.034(2) 0.067(3) 0.009(2) 0.005(3) -0.013(2)
C7 0.052(3) 0.036(2) 0.044(2) 0.0031(17) 0.0044(19) -0.0039(19)
C3 0.055(3) 0.035(2) 0.043(2) -0.0083(18) 0.0012(19) -0.0030(18)
C4 0.070(3) 0.048(3) 0.062(3) -0.019(2) 0.004(2) 0.005(2)
C5 0.072(3) 0.029(2) 0.085(3) -0.008(2) -0.008(3) -0.002(2)
C8 0.059(3) 0.049(3) 0.034(2) -0.0127(18) 0.0120(19) -0.018(2)
C9 0.051(3) 0.046(2) 0.047(2) -0.012(2) 0.012(2) -0.008(2)
C10 0.063(3) 0.051(3) 0.058(3) -0.005(2) 0.007(2) -0.007(2)
C13 0.051(4) 0.079(4) 0.150(6) 0.004(4) -0.010(3) 0.006(3)
C14 0.050(3) 0.054(3) 0.098(4) -0.009(3) 0.011(3) -0.005(2)
C11 0.073(3) 0.055(3) 0.085(3) 0.007(3) 0.012(3) -0.007(3)
C12 0.076(4) 0.074(4) 0.115(5) 0.017(4) -0.002(3) 0.017(4)
C17 0.0299(19) 0.0319(19) 0.0276(17) -0.0008(15) -0.0022(15) 0.0041(15)
C15 0.041(2) 0.030(2) 0.041(2) 0.0105(16) 0.0081(17) 0.0067(17)
C19 0.047(2) 0.038(2) 0.030(2) 0.0062(15) 0.0101(16) 0.0085(18)
C18 0.058(3) 0.031(2) 0.035(2) 0.0077(16) 0.0080(19) 0.0134(18)
C16 0.042(2) 0.040(2) 0.034(2) 0.0068(16) 0.0123(17) 0.0097(18)
O6 0.0406(16) 0.0358(15) 0.0259(14) 0.0015(12) 0.0000(12) -0.0085(12)
O5 0.0524(17) 0.0349(14) 0.0403(15) 0.0159(11) 0.0041(12) -0.0032(12)

loop_
_atom_type_symbol
_atom_type_description
_atom_type_scat_dispersion_real
_atom_type_scat_dispersion_imag
_atom_type_scat_source
C C 0.0033 0.0016 'International Tables Vol C Tables 4.2.6.8 and 6.1.1.4'
H H 0.0000 0.0000 'International Tables Vol C Tables 4.2.6.8 and 6.1.1.4'
N N 0.0061 0.0033 'International Tables Vol C Tables 4.2.6.8 and 6.1.1.4'
O O 0.0106 0.0060 'International Tables Vol C Tables 4.2.6.8 and 6.1.1.4'
Eu Eu -0.1578 3.6682 'International Tables Vol C Tables 4.2.6.8 and 6.1.1.4'

loop_
_geom_angle_atom_site_label_1
_geom_angle_atom_site_label_2
_geom_angle_atom_site_label_3
_geom_angle
_geom_angle_site_symmetry_1
_geom_angle_site_symmetry_3
O5 Eu1 O5 92.20(13) 7_566 8_656
O5 Eu1 O1 142.19(9) 7_566 .
O5 Eu1 O1 86.85(9) 8_656 .
O5 Eu1 O1 86.85(9) 7_566 2
O5 Eu1 O1 142.19(9) 8_656 2
O1 Eu1 O1 115.98(12) . 2
O5 Eu1 O6 72.10(9) 7_566 2
O5 Eu1 O6 71.12(9) 8_656 2
O1 Eu1 O6 141.25(9) . 2
O1 Eu1 O6 72.69(9) 2 2
O5 Eu1 O6 71.12(9) 7_566 .
O5 Eu1 O6 72.10(9) 8_656 .
O1 Eu1 O6 72.69(9) . .
O1 Eu1 O6 141.25(9) 2 .
O6 Eu1 O6 125.88(14) 2 .
O5 Eu1 O4 81.35(8) 7_566 .
O5 Eu1 O4 144.13(9) 8_656 .
O1 Eu1 O4 77.72(8) . .
O1 Eu1 O4 73.03(9) 2 .
O6 Eu1 O4 137.30(8) 2 .
O6 Eu1 O4 72.43(8) . .
O5 Eu1 O4 144.13(9) 7_566 2
O5 Eu1 O4 81.35(8) 8_656 2
O1 Eu1 O4 73.03(9) . 2
O1 Eu1 O4 77.72(8) 2 2
O6 Eu1 O4 72.43(8) 2 2
O6 Eu1 O4 137.30(8) . 2
O4 Eu1 O4 123.17(10) . 2
C1 O1 Eu1 137.2(2) . .
N1 O4 Eu1 128.02(18) . .
O4 N1 C19 120.2(3) . .
O4 N1 C15 119.7(3) . .
C19 N1 C15 120.1(3) . .
O5 C1 O1 124.1(3) . .
O5 C1 C2 116.8(3) . .
O1 C1 C2 119.1(3) . .
C7 C2 C3 119.1(3) . .
C7 C2 C1 122.2(3) . .
C3 C2 C1 118.6(3) . .
C5 C6 C7 120.3(4) . .
C2 C7 C6 120.1(4) . .
C4 C3 C2 120.2(4) . .
C5 C4 C3 120.1(4) . .
C6 C5 C4 120.2(4) . .
O2 C8 O3 123.7(4) . .
O2 C8 C9 121.3(4) . .
O3 C8 C9 114.9(4) . .
C10 C9 C14 118.9(4) . .
C10 C9 C8 119.9(4) . .
C14 C9 C8 121.1(4) . .
C11 C10 C9 120.7(5) . .
C14 C13 C12 119.9(5) . .
C13 C14 C9 120.5(5) . .
C10 C11 C12 119.7(5) . .
C13 C12 C11 120.3(6) . .
C16 C17 C18 115.8(3) . .
C16 C17 C17 121.9(4) . 5_566
C18 C17 C17 122.3(4) . 5_566
N1 C15 C16 120.0(3) . .
N1 C19 C18 120.8(3) . .
C19 C18 C17 121.4(3) . .
C15 C16 C17 121.8(3) . .
C1 O5 Eu1 169.9(2) . 7_565

loop_
_geom_bond_atom_site_label_1
_geom_bond_atom_site_label_2
_geom_bond_distance
_geom_bond_site_symmetry_2
Eu1 O5 2.316(2) 7_566
Eu1 O5 2.316(2) 8_656
Eu1 O1 2.381(2) .
Eu1 O1 2.381(2) 2
Eu1 O6 2.464(3) 2
Eu1 O6 2.464(3) .
Eu1 O4 2.485(2) .
Eu1 O4 2.485(2) 2
O1 C1 1.253(4) .
O4 N1 1.336(3) .
O3 C8 1.281(4) .
O2 C8 1.224(5) .
N1 C19 1.341(4) .
N1 C15 1.345(4) .
C1 O5 1.244(4) .
C1 C2 1.499(4) .
C2 C7 1.371(5) .
C2 C3 1.400(5) .
C6 C5 1.367(6) .
C6 C7 1.396(5) .
C3 C4 1.380(5) .
C4 C5 1.372(6) .
C8 C9 1.501(6) .
C9 C10 1.385(6) .
C9 C14 1.394(6) .
C10 C11 1.377(7) .
C13 C14 1.375(7) .
C13 C12 1.379(7) .
C11 C12 1.384(7) .
C17 C16 1.384(5) .
C17 C18 1.392(5) .
C17 C17 1.477(6) 5_566
C15 C16 1.374(5) .
C19 C18 1.366(5) .
O5 Eu1 2.316(2) 7_565
